data_2020697
loop_
_publ_author_name
'Mateus-Ru\'iz, Jeferson B.'
'Acosta Quintero, Lina M.'
'Palma, Alirio'
'Mac\'ias, Mario A.'
'Cobo, Justo'
'Glidewell, Christopher'

_publ_section_title
;
 Three tetracyclic dibenzoazepine derivatives exhibiting different
 molecular conformations, different patterns of intermolecular hydrogen
 bonding and different modes of supramolecular aggregation
;
_journal_coeditor_code SK3643
_journal_issue 1
_journal_name_full 'Acta Crystallographica Section C'
_journal_page_first 28
_journal_page_last 35
_journal_paper_doi 10.1107/S2053229616018143
_journal_volume 73
_journal_year 2017
_chemical_formula_iupac 'C22 H20 Cl N O3'
_chemical_formula_moiety 'C22 H20 Cl N O3'
_chemical_formula_sum 'C22 H20 Cl N O3'
_chemical_formula_weight 381.84
_chemical_name_systematic
'Ethyl 2-chloro-13-ethyl-4-oxo-8,13-dihydro-4<i>H</i>-benzo[5,6]azepino[3,2,1-<i>ij</i>]quinoline-5-carboxylate'
_space_group_crystal_system triclinic
_space_group_IT_number 2
_space_group_name_Hall '-P 1'
_space_group_name_H-M_alt 'P -1'
_symmetry_space_group_name_Hall '-P 1'
_symmetry_space_group_name_H-M 'P -1'
_atom_sites_solution_hydrogens geom
_audit_creation_method SHELXL-2014
_cell_angle_alpha 72.45(4)
_cell_angle_beta 75.840(19)
_cell_angle_gamma 82.46(2)
_cell_formula_units_Z 2
_cell_length_a 6.8533(16)
_cell_length_b 10.612(5)
_cell_length_c 13.561(3)
_cell_measurement_reflns_used 4176
_cell_measurement_temperature 120(2)
_cell_measurement_theta_max 27.495
_cell_measurement_theta_min 2.915
_cell_volume 910.0(6)
_computing_cell_refinement
;
DIRAX/LSQ (Duisenberg <i>et al.</i>,  2000)
;
_computing_data_collection
;
COLLECT (Nonius, 1998)
;
_computing_data_reduction
;
EvalCCD (Duisenberg <i>et al.</i>,  2003)
;
_computing_molecular_graphics
;
PLATON (Spek, 2009)
;
_computing_publication_material
;
SHELXL2014 (Sheldrick, 2015) and PLATON (Spek, 2009)
;
_computing_structure_refinement
;
SHELXL2014 (Sheldrick, 2015)
;
_computing_structure_solution
;
SIR2014 (Burla <i>et al.</i>,  2015)
;
_diffrn_ambient_temperature 120(2)
_diffrn_measured_fraction_theta_full 0.996
_diffrn_measured_fraction_theta_max 0.997
_diffrn_measurement_device '95mm CCD camera on \k-goniostat'
_diffrn_measurement_device_type 'Nonius KappaCCD'
_diffrn_measurement_method '\f and \w scans'
_diffrn_radiation_monochromator graphite
_diffrn_radiation_type MoK\a
_diffrn_radiation_wavelength 0.71073
_diffrn_reflns_av_R_equivalents 0.1538
_diffrn_reflns_limit_h_max 8
_diffrn_reflns_limit_h_min -8
_diffrn_reflns_limit_k_max 13
_diffrn_reflns_limit_k_min -13
_diffrn_reflns_limit_l_max 17
_diffrn_reflns_limit_l_min -16
_diffrn_reflns_number 20183
_diffrn_reflns_theta_full 25.242
_diffrn_reflns_theta_max 26.546
_diffrn_reflns_theta_min 3.768
_diffrn_standards_decay_% 0
_diffrn_standards_interval_count 0
_diffrn_standards_interval_time 0
_diffrn_standards_number 0
_exptl_absorpt_coefficient_mu 0.233
_exptl_absorpt_correction_T_max 0.970
_exptl_absorpt_correction_T_min 0.845
_exptl_absorpt_correction_type multi-scan
_exptl_absorpt_process_details
;
(SADABS; Sheldrick, 2003)
;
_exptl_crystal_colour colourless
_exptl_crystal_density_diffrn 1.394
_exptl_crystal_description needle
_exptl_crystal_F_000 400
_exptl_crystal_size_max 0.260
_exptl_crystal_size_mid 0.150
_exptl_crystal_size_min 0.130
_refine_diff_density_max 0.292
_refine_diff_density_min -0.313
_refine_ls_extinction_method none
_refine_ls_goodness_of_fit_ref 1.063
_refine_ls_hydrogen_treatment constr
_refine_ls_matrix_type full
_refine_ls_number_parameters 322
_refine_ls_number_reflns 3776
_refine_ls_number_restraints 74
_refine_ls_restrained_S_all 1.055
_refine_ls_R_factor_all 0.1365
_refine_ls_R_factor_gt 0.0651
_refine_ls_shift/su_max 0.000
_refine_ls_shift/su_mean 0.000
_refine_ls_structure_factor_coef Fsqd
_refine_ls_weighting_details 'w=1/[\s^2^(Fo^2^)+(0.0192P)^2^+1.1423P] where P=(Fo^2^+2Fc^2^)/3'
_refine_ls_weighting_scheme calc
_refine_ls_wR_factor_gt 0.0973
_refine_ls_wR_factor_ref 0.1181
_reflns_number_gt 2195
_reflns_number_total 3776
_reflns_threshold_expression 'I > 2\s(I)'
_cod_data_source_file sk3643sup1.cif
_cod_data_source_block III
_cod_depositor_comments 'Adding full bibliography for 2020695--2020697.cif.'
_cod_database_code 2020697
_cod_database_fobs_code 2020697
_shelx_space_group_comment
;
The symmetry employed for this shelxl refinement is uniquely defined
by the following loop, which should always be used as a source of
symmetry information in preference to the above space-group names.
They are only intended as comments.
;
_shelx_estimated_absorpt_t_min 0.942
_shelx_estimated_absorpt_t_max 0.970
_shelxl_version_number 2.014

loop_
_space_group_symop_operation_xyz
'x, y, z'
'-x, -y, -z'

loop_
_atom_site_type_symbol
_atom_site_label
_atom_site_fract_x
_atom_site_fract_y
_atom_site_fract_z
_atom_site_U_iso_or_equiv
_atom_site_adp_type
_atom_site_calc_flag
_atom_site_occupancy
_atom_site_disorder_assembly
_atom_site_disorder_group
C C11 0.8032(8) 0.3061(4) 0.6534(3) 0.0131(8) Uani d 0.900(6) A -1
H H11 0.8219 0.2338 0.7126 0.016 Uiso calc 0.900(6) A -1
C C12 0.8306(11) 0.2830(4) 0.5549(3) 0.0131(8) Uani d 0.900(6) A -1
Cl Cl12 0.9006(7) 0.1222(2) 0.5455(3) 0.0224(4) Uani d 0.900(6) A -1
C C13 0.8071(8) 0.3838(4) 0.4674(3) 0.0134(10) Uani d 0.900(6) A -1
H H13 0.8313 0.3677 0.4001 0.016 Uiso calc 0.900(6) A -1
C C13A 0.7467(12) 0.5117(5) 0.4780(3) 0.0138(10) Uani d 0.900(6) A -1
C C14 0.7273(10) 0.6182(5) 0.3794(3) 0.0128(11) Uani d 0.900(6) A -1
O O14 0.750(2) 0.5900(6) 0.2952(3) 0.0201(10) Uani d 0.900(6) A -1
C C15 0.675(2) 0.7488(5) 0.3946(4) 0.0154(9) Uani d 0.900(6) A -1
C C16 0.623(2) 0.7619(4) 0.4956(4) 0.0146(12) Uani d 0.900(6) A -1
H H16 0.5786 0.8476 0.5036 0.018 Uiso calc 0.900(6) A -1
N N17 0.6312(15) 0.6629(4) 0.5838(3) 0.0129(7) Uani d 0.900(6) A -1
C C18 0.5458(9) 0.6900(5) 0.6874(4) 0.0151(8) Uani d 0.900(6) A -1
H H18A 0.4500 0.6222 0.7318 0.018 Uiso calc 0.900(6) A -1
H H18B 0.4708 0.7777 0.6761 0.018 Uiso calc 0.900(6) A -1
C C18A 0.7098(10) 0.6883(4) 0.7436(5) 0.0147(9) Uani d 0.900(6) A -1
C C19 0.7676(9) 0.8073(4) 0.7489(6) 0.0198(14) Uani d 0.900(6) A -1
H H19 0.6997 0.8888 0.7191 0.024 Uiso calc 0.900(6) A -1
C C110 0.9232(11) 0.8066(5) 0.7972(7) 0.0250(13) Uani d 0.900(6) A -1
H H110 0.9668 0.8877 0.7979 0.030 Uiso calc 0.900(6) A -1
C C111 1.0156(8) 0.6872(5) 0.8449(5) 0.0244(12) Uani d 0.900(6) A -1
H H111 1.1171 0.6862 0.8819 0.029 Uiso calc 0.900(6) A -1
C C112 0.9603(7) 0.5682(5) 0.8387(4) 0.0201(11) Uani d 0.900(6) A -1
H H112 1.0274 0.4871 0.8697 0.024 Uiso calc 0.900(6) A -1
C C12A 0.8079(6) 0.5675(4) 0.7876(3) 0.0155(10) Uani d 0.900(6) A -1
C C113 0.7482(7) 0.4385(4) 0.7797(3) 0.0164(9) Uani d 0.900(6) A -1
H H113 0.8579 0.3720 0.8023 0.020 Uiso calc 0.900(6) A -1
C C13C 0.7491(7) 0.4319(4) 0.6683(3) 0.0132(10) Uani d 0.900(6) A -1
C C131 0.5547(6) 0.3870(4) 0.8619(3) 0.0206(10) Uani d 0.900(6) A -1
H H13A 0.4468 0.4590 0.8571 0.025 Uiso calc 0.900(6) A -1
H H13B 0.5095 0.3134 0.8439 0.025 Uiso calc 0.900(6) A -1
C C132 0.5838(8) 0.3386(6) 0.9751(3) 0.0223(14) Uani d 0.900(6) A -1
H H13C 0.6297 0.4106 0.9935 0.033 Uiso calc 0.900(6) A -1
H H13D 0.6849 0.2638 0.9816 0.033 Uiso calc 0.900(6) A -1
H H13E 0.4556 0.3101 1.0234 0.033 Uiso calc 0.900(6) A -1
C C13B 0.7097(12) 0.5356(5) 0.5784(3) 0.0137(11) Uani d 0.900(6) A -1
C C151 0.662(2) 0.8739(5) 0.3103(4) 0.0181(9) Uani d 0.900(6) A -1
O O151 0.6227(17) 0.9825(6) 0.3249(5) 0.0256(15) Uani d 0.900(6) A -1
O O152 0.707(4) 0.8574(8) 0.2120(4) 0.0237(10) Uani d 0.900(6) A -1
C C152 0.6960(10) 0.9782(7) 0.1264(4) 0.0234(16) Uani d 0.900(6) A -1
H H15A 0.7887 1.0424 0.1262 0.028 Uiso calc 0.900(6) A -1
H H15B 0.5571 1.0197 0.1342 0.028 Uiso calc 0.900(6) A -1
C C153 0.757(3) 0.9364(13) 0.0249(5) 0.029(2) Uani d 0.900(6) A -1
H H15C 0.7525 1.0143 -0.0359 0.043 Uiso calc 0.900(6) A -1
H H15D 0.8948 0.8953 0.0186 0.043 Uiso calc 0.900(6) A -1
H H15E 0.6645 0.8727 0.0265 0.043 Uiso calc 0.900(6) A -1
C C21 0.822(8) 0.330(3) 0.645(2) 0.0131(8) Uani d 0.100(6) A -2
H H21 0.8866 0.2706 0.6970 0.016 Uiso calc 0.100(6) A -2
C C22 0.844(11) 0.307(2) 0.546(2) 0.0131(8) Uani d 0.100(6) A -2
Cl Cl22 0.889(7) 0.146(2) 0.536(3) 0.0224(4) Uani d 0.100(6) A -2
C C23 0.830(9) 0.410(3) 0.459(2) 0.0134(10) Uani d 0.100(6) A -2
H H23 0.8925 0.4039 0.3896 0.016 Uiso calc 0.100(6) A -2
C C23A 0.720(12) 0.527(3) 0.474(2) 0.0138(10) Uani d 0.100(6) A -2
C C24 0.694(12) 0.634(4) 0.377(2) 0.0128(11) Uani d 0.100(6) A -2
O O24 0.73(2) 0.607(5) 0.291(3) 0.0201(10) Uani d 0.100(6) A -2
C C25 0.68(2) 0.766(3) 0.390(3) 0.0154(9) Uani d 0.100(6) A -2
C C26 0.64(2) 0.780(3) 0.490(3) 0.0146(12) Uani d 0.100(6) A -2
H H26 0.6103 0.8675 0.4974 0.018 Uiso calc 0.100(6) A -2
N N27 0.630(14) 0.680(3) 0.579(2) 0.0129(7) Uani d 0.100(6) A -2
C C28 0.536(7) 0.710(4) 0.681(3) 0.0151(8) Uani d 0.100(6) A -2
H H28A 0.4242 0.6517 0.7199 0.018 Uiso calc 0.100(6) A -2
H H28B 0.4789 0.8031 0.6667 0.018 Uiso calc 0.100(6) A -2
C C28A 0.689(9) 0.691(2) 0.748(5) 0.0147(9) Uani d 0.100(6) A -2
C C29 0.800(10) 0.797(3) 0.739(6) 0.0198(14) Uani d 0.100(6) A -2
H H29 0.7762 0.8816 0.6922 0.024 Uiso calc 0.100(6) A -2
C C210 0.945(11) 0.778(4) 0.798(7) 0.0250(13) Uani d 0.100(6) A -2
H H210 0.9976 0.8513 0.8064 0.030 Uiso calc 0.100(6) A -2
C C211 1.013(8) 0.650(5) 0.844(6) 0.0244(12) Uani d 0.100(6) A -2
H H211 1.1323 0.6345 0.8710 0.029 Uiso calc 0.100(6) A -2
C C212 0.908(7) 0.543(4) 0.850(4) 0.0201(11) Uani d 0.100(6) A -2
H H212 0.9427 0.4563 0.8910 0.024 Uiso calc 0.100(6) A -2
C C22A 0.752(6) 0.561(2) 0.798(3) 0.0155(10) Uani d 0.100(6) A -2
C C213 0.664(5) 0.446(2) 0.7812(17) 0.0164(9) Uani d 0.100(6) A -2
H H223 0.5160 0.4694 0.7970 0.020 Uiso calc 0.100(6) A -2
C C23C 0.704(8) 0.441(3) 0.6666(17) 0.0132(10) Uani d 0.100(6) A -2
C C231 0.684(5) 0.314(2) 0.8666(19) 0.0206(10) Uani d 0.100(6) A -2
H H23A 0.5920 0.2518 0.8633 0.025 Uiso calc 0.100(6) A -2
H H23B 0.8238 0.2748 0.8512 0.025 Uiso calc 0.100(6) A -2
C C232 0.636(11) 0.330(5) 0.9781(19) 0.0223(14) Uani d 0.100(6) A -2
H H23C 0.6340 0.2425 1.0298 0.033 Uiso calc 0.100(6) A -2
H H23D 0.5043 0.3775 0.9910 0.033 Uiso calc 0.100(6) A -2
H H23E 0.7398 0.3803 0.9851 0.033 Uiso calc 0.100(6) A -2
C C23B 0.679(13) 0.549(3) 0.576(2) 0.0137(11) Uani d 0.100(6) A -2
C C251 0.66(2) 0.891(4) 0.305(3) 0.0181(9) Uani d 0.100(6) A -2
O O251 0.592(18) 0.996(5) 0.320(5) 0.0256(15) Uani d 0.100(6) A -2
O O252 0.70(4) 0.871(7) 0.208(4) 0.0237(10) Uani d 0.100(6) A -2
C C252 0.649(14) 0.985(7) 0.124(4) 0.0234(16) Uani d 0.100(6) A -2
H H25A 0.7156 1.0637 0.1225 0.028 Uiso calc 0.100(6) A -2
H H25B 0.5016 1.0068 0.1354 0.028 Uiso calc 0.100(6) A -2
C C253 0.73(3) 0.947(12) 0.022(4) 0.029(2) Uani d 0.100(6) A -2
H H25C 0.7002 1.0204 -0.0378 0.043 Uiso calc 0.100(6) A -2
H H25D 0.8737 0.9256 0.0125 0.043 Uiso calc 0.100(6) A -2
H H25E 0.6609 0.8689 0.0254 0.043 Uiso calc 0.100(6) A -2

loop_
_atom_site_aniso_label
_atom_site_aniso_U_11
_atom_site_aniso_U_22
_atom_site_aniso_U_33
_atom_site_aniso_U_12
_atom_site_aniso_U_13
_atom_site_aniso_U_23
C11 0.0130(16) 0.0069(15) 0.0188(14) -0.0051(16) -0.0023(12) -0.0017(11)
C12 0.0130(16) 0.0069(15) 0.0188(14) -0.0051(16) -0.0023(12) -0.0017(11)
Cl12 0.0303(8) 0.0107(10) 0.0255(9) 0.0016(10) -0.0043(6) -0.0069(9)
C13 0.008(2) 0.017(2) 0.0168(19) -0.0060(19) 0.0014(15) -0.0073(16)
C13A 0.010(3) 0.016(2) 0.0157(18) -0.0007(16) -0.0053(14) -0.0035(15)
C14 0.008(4) 0.018(2) 0.0136(17) 0.0013(16) -0.0052(14) -0.0046(15)
O14 0.024(3) 0.021(2) 0.0164(13) 0.003(3) -0.0057(12) -0.0078(13)
C15 0.0154(19) 0.017(2) 0.0115(17) 0.000(3) -0.0043(16) -0.0001(15)
C16 0.015(3) 0.012(2) 0.0172(18) -0.001(3) -0.0053(17) -0.0032(16)
N17 0.0182(16) 0.0090(18) 0.0106(14) 0.0009(19) -0.0040(13) -0.0014(12)
C18 0.0159(19) 0.017(2) 0.0121(18) 0.0032(17) -0.0020(14) -0.0060(17)
C18A 0.014(2) 0.0192(18) 0.0096(17) 0.0003(14) 0.0009(17) -0.0049(14)
C19 0.026(3) 0.0171(19) 0.015(3) -0.0041(18) 0.001(2) -0.0049(17)
C110 0.028(3) 0.026(3) 0.024(2) -0.010(3) -0.006(2) -0.009(3)
C111 0.020(2) 0.036(3) 0.025(2) -0.007(2) -0.0062(17) -0.018(3)
C112 0.013(3) 0.027(3) 0.018(2) 0.0031(19) -0.002(2) -0.0055(19)
C12A 0.015(3) 0.0191(18) 0.0097(18) -0.0027(16) 0.0046(19) -0.0055(15)
C113 0.020(2) 0.0177(19) 0.0114(18) 0.0014(17) -0.0055(17) -0.0029(14)
C13C 0.012(3) 0.0152(18) 0.0138(17) -0.0004(15) -0.0044(15) -0.0042(14)
C131 0.026(2) 0.018(2) 0.017(2) -0.0053(17) -0.0030(17) -0.0037(17)
C132 0.027(4) 0.022(2) 0.0172(19) 0.000(2) -0.0055(18) -0.0029(16)
C13B 0.008(4) 0.0157(19) 0.0180(17) -0.0012(15) -0.0036(15) -0.0046(15)
C151 0.0148(18) 0.021(2) 0.0184(19) -0.004(3) -0.0043(17) -0.0037(17)
O151 0.040(5) 0.0151(18) 0.0198(15) 0.0079(17) -0.0102(16) -0.0028(14)
O152 0.039(4) 0.018(2) 0.0124(13) -0.001(3) -0.0069(15) -0.0001(13)
C152 0.030(5) 0.021(2) 0.0154(18) 0.000(3) -0.008(2) 0.0024(16)
C153 0.039(7) 0.030(3) 0.0157(19) -0.016(3) -0.0037(18) 0.0014(18)
C21 0.0130(16) 0.0069(15) 0.0188(14) -0.0051(16) -0.0023(12) -0.0017(11)
C22 0.0130(16) 0.0069(15) 0.0188(14) -0.0051(16) -0.0023(12) -0.0017(11)
Cl22 0.0303(8) 0.0107(10) 0.0255(9) 0.0016(10) -0.0043(6) -0.0069(9)
C23 0.008(2) 0.017(2) 0.0168(19) -0.0060(19) 0.0014(15) -0.0073(16)
C23A 0.010(3) 0.016(2) 0.0157(18) -0.0007(16) -0.0053(14) -0.0035(15)
C24 0.008(4) 0.018(2) 0.0136(17) 0.0013(16) -0.0052(14) -0.0046(15)
O24 0.024(3) 0.021(2) 0.0164(13) 0.003(3) -0.0057(12) -0.0078(13)
C25 0.0154(19) 0.017(2) 0.0115(17) 0.000(3) -0.0043(16) -0.0001(15)
C26 0.015(3) 0.012(2) 0.0172(18) -0.001(3) -0.0053(17) -0.0032(16)
N27 0.0182(16) 0.0090(18) 0.0106(14) 0.0009(19) -0.0040(13) -0.0014(12)
C28 0.0159(19) 0.017(2) 0.0121(18) 0.0032(17) -0.0020(14) -0.0060(17)
C28A 0.014(2) 0.0192(18) 0.0096(17) 0.0003(14) 0.0009(17) -0.0049(14)
C29 0.026(3) 0.0171(19) 0.015(3) -0.0041(18) 0.001(2) -0.0049(17)
C210 0.028(3) 0.026(3) 0.024(2) -0.010(3) -0.006(2) -0.009(3)
C211 0.020(2) 0.036(3) 0.025(2) -0.007(2) -0.0062(17) -0.018(3)
C212 0.013(3) 0.027(3) 0.018(2) 0.0031(19) -0.002(2) -0.0055(19)
C22A 0.015(3) 0.0191(18) 0.0097(18) -0.0027(16) 0.0046(19) -0.0055(15)
C213 0.020(2) 0.0177(19) 0.0114(18) 0.0014(17) -0.0055(17) -0.0029(14)
C23C 0.012(3) 0.0152(18) 0.0138(17) -0.0004(15) -0.0044(15) -0.0042(14)
C231 0.026(2) 0.018(2) 0.017(2) -0.0053(17) -0.0030(17) -0.0037(17)
C232 0.027(4) 0.022(2) 0.0172(19) 0.000(2) -0.0055(18) -0.0029(16)
C23B 0.008(4) 0.0157(19) 0.0180(17) -0.0012(15) -0.0036(15) -0.0046(15)
C251 0.0148(18) 0.021(2) 0.0184(19) -0.004(3) -0.0043(17) -0.0037(17)
O251 0.040(5) 0.0151(18) 0.0198(15) 0.0079(17) -0.0102(16) -0.0028(14)
O252 0.039(4) 0.018(2) 0.0124(13) -0.001(3) -0.0069(15) -0.0001(13)
C252 0.030(5) 0.021(2) 0.0154(18) 0.000(3) -0.008(2) 0.0024(16)
C253 0.039(7) 0.030(3) 0.0157(19) -0.016(3) -0.0037(18) 0.0014(18)

loop_
_atom_type_symbol
_atom_type_description
_atom_type_scat_dispersion_real
_atom_type_scat_dispersion_imag
_atom_type_scat_source
C C 0.0033 0.0016 'International Tables Vol C Tables 4.2.6.8 and 6.1.1.4'
H H 0.0000 0.0000 'International Tables Vol C Tables 4.2.6.8 and 6.1.1.4'
Cl Cl 0.1484 0.1585 'International Tables Vol C Tables 4.2.6.8 and 6.1.1.4'
N N 0.0061 0.0033 'International Tables Vol C Tables 4.2.6.8 and 6.1.1.4'
O O 0.0106 0.0060 'International Tables Vol C Tables 4.2.6.8 and 6.1.1.4'

loop_
_geom_angle_atom_site_label_1
_geom_angle_atom_site_label_2
_geom_angle_atom_site_label_3
_geom_angle
C12 C11 C13C 122.4(3)
C12 C11 H11 118.8
C13C C11 H11 118.8
C13 C12 C11 121.0(3)
C13 C12 Cl12 120.6(3)
C11 C12 Cl12 118.4(3)
C12 C13 C13A 119.3(3)
C12 C13 H13 120.4
C13A C13 H13 120.4
C13 C13A C13B 120.4(3)
C13 C13A C14 116.9(3)
C13B C13A C14 122.7(3)
O14 C14 C15 126.0(3)
O14 C14 C13A 119.8(3)
C15 C14 C13A 114.2(3)
C16 C15 C14 119.3(3)
C16 C15 C151 114.5(3)
C14 C15 C151 126.0(3)
N17 C16 C15 124.8(4)
N17 C16 H16 117.6
C15 C16 H16 117.6
C16 N17 C13B 121.1(3)
C16 N17 C18 118.0(3)
C13B N17 C18 120.8(3)
N17 C18 C18A 110.7(3)
N17 C18 H18A 109.5
C18A C18 H18A 109.5
N17 C18 H18B 109.5
C18A C18 H18B 109.5
H18A C18 H18B 108.1
C19 C18A C12A 120.6(3)
C19 C18A C18 119.9(3)
C12A C18A C18 119.5(3)
C110 C19 C18A 120.1(4)
C110 C19 H19 120.0
C18A C19 H19 120.0
C19 C110 C111 119.8(4)
C19 C110 H110 120.1
C111 C110 H110 120.1
C110 C111 C112 120.3(4)
C110 C111 H111 119.8
C112 C111 H111 119.8
C12A C112 C111 120.6(4)
C12A C112 H112 119.7
C111 C112 H112 119.7
C112 C12A C18A 118.6(3)
C112 C12A C113 120.8(3)
C18A C12A C113 120.6(3)
C12A C113 C13C 116.4(3)
C12A C113 C131 113.0(3)
C13C C113 C131 112.9(3)
C12A C113 H113 104.3
C13C C113 H113 104.3
C131 C113 H113 104.3
C11 C13C C13B 116.6(3)
C11 C13C C113 114.0(3)
C13B C13C C113 129.4(3)
C132 C131 C113 113.4(3)
C132 C131 H13A 108.9
C113 C131 H13A 108.9
C132 C131 H13B 108.9
C113 C131 H13B 108.9
H13A C131 H13B 107.7
C131 C132 H13C 109.5
C131 C132 H13D 109.5
H13C C132 H13D 109.5
C131 C132 H13E 109.5
H13C C132 H13E 109.5
H13D C132 H13E 109.5
N17 C13B C13A 116.7(3)
N17 C13B C13C 123.2(3)
C13A C13B C13C 120.1(3)
O151 C151 O152 121.9(4)
O151 C151 C15 124.7(4)
O152 C151 C15 113.3(3)
C151 O152 C152 115.2(4)
O152 C152 C153 105.8(4)
O152 C152 H15A 110.6
C153 C152 H15A 110.6
O152 C152 H15B 110.6
C153 C152 H15B 110.6
H15A C152 H15B 108.7
C152 C153 H15C 109.5
C152 C153 H15D 109.5
H15C C153 H15D 109.5
C152 C153 H15E 109.5
H15C C153 H15E 109.5
H15D C153 H15E 109.5
C23C C21 C22 119.8(13)
C23C C21 H21 120.1
C22 C21 H21 120.1
C23 C22 C21 120.2(12)
C23 C22 Cl22 120.5(12)
C21 C22 Cl22 119.3(12)
C22 C23 C23A 118.0(14)
C22 C23 H23 121.0
C23A C23 H23 121.0
C23 C23A C23B 119.3(16)
C23 C23A C24 116.5(14)
C23B C23A C24 122.7(10)
O24 C24 C25 125(2)
O24 C24 C23A 118.9(17)
C25 C24 C23A 113.5(13)
C26 C25 C24 118.8(16)
C26 C25 C251 114.7(14)
C24 C25 C251 125.3(18)
N27 C26 C25 124.9(13)
N27 C26 H26 117.5
C25 C26 H26 117.5
C26 N27 C23B 121.3(11)
C26 N27 C28 117.1(14)
C23B N27 C28 120.8(16)
N27 C28 C28A 110.5(15)
N27 C28 H28A 109.5
C28A C28 H28A 109.5
N27 C28 H28B 109.5
C28A C28 H28B 109.5
H28A C28 H28B 108.1
C29 C28A C22A 120.2(14)
C29 C28A C28 119.8(15)
C22A C28A C28 118.2(12)
C210 C29 C28A 119.7(15)
C210 C29 H29 120.2
C28A C29 H29 120.2
C29 C210 C211 119.0(15)
C29 C210 H210 120.5
C211 C210 H210 120.5
C210 C211 C212 120.0(14)
C210 C211 H211 120.0
C212 C211 H211 120.0
C22A C212 C211 120.6(13)
C22A C212 H212 119.7
C211 C212 H212 119.7
C212 C22A C28A 118.3(11)
C212 C22A C213 122.4(13)
C28A C22A C213 118.9(11)
C22A C213 C23C 115.5(14)
C22A C213 C231 113.8(13)
C23C C213 C231 117.1(12)
C22A C213 H223 102.5
C23C C213 H223 102.5
C231 C213 H223 102.5
C21 C23C C23B 115.6(14)
C21 C23C C213 115.6(12)
C23B C23C C213 126.8(11)
C232 C231 C213 112.8(15)
C232 C231 H23A 109.0
C213 C231 H23A 109.0
C232 C231 H23B 109.0
C213 C231 H23B 109.0
H23A C231 H23B 107.8
C231 C232 H23C 109.5
C231 C232 H23D 109.5
H23C C232 H23D 109.5
C231 C232 H23E 109.5
H23C C232 H23E 109.5
H23D C232 H23E 109.5
N27 C23B C23A 116.5(11)
N27 C23B C23C 123.4(13)
C23A C23B C23C 119.9(10)
O251 C251 O252 121(2)
O251 C251 C25 125(2)
O252 C251 C25 112.5(15)
C251 O252 C252 115.3(17)
O252 C252 C253 105.7(14)
O252 C252 H25A 110.6
C253 C252 H25A 110.6
H25A C252 H25B 108.7
C252 C253 H25C 109.5
C252 C253 H25D 109.5
H25C C253 H25D 109.5
C252 C253 H25E 109.5
H25D C253 H25E 109.5

loop_
_geom_bond_atom_site_label_1
_geom_bond_atom_site_label_2
_geom_bond_distance
C11 C12 1.393(5)
C11 C13C 1.399(5)
C11 H11 0.9500
C12 C13 1.364(5)
C12 Cl12 1.746(4)
C13 C13A 1.405(5)
C13 H13 0.9500
C13A C13B 1.416(5)
C13A C14 1.489(5)
C14 O14 1.236(4)
C14 C15 1.448(5)
C15 C16 1.374(5)
C15 C151 1.477(5)
C16 N17 1.340(5)
C16 H16 0.9500
N17 C13B 1.403(4)
N17 C18 1.482(4)
C18 C18A 1.500(5)
C18 H18A 0.9900
C18 H18B 0.9900
C18A C19 1.399(5)
C18A C12A 1.400(5)
C19 C110 1.380(5)
C19 H19 0.9500
C110 C111 1.386(6)
C110 H110 0.9500
C111 C112 1.396(6)
C111 H111 0.9500
C112 C12A 1.389(5)
C112 H112 0.9500
C12A C113 1.519(5)
C113 C13C 1.531(5)
C113 C131 1.550(5)
C113 H113 1.0000
C13C C13B 1.430(5)
C131 C132 1.519(5)
C131 H13A 0.9900
C131 H13B 0.9900
C132 H13C 0.9800
C132 H13D 0.9800
C132 H13E 0.9800
C151 O151 1.213(5)
C151 O152 1.352(4)
O152 C152 1.455(6)
C152 C153 1.517(5)
C152 H15A 0.9900
C152 H15B 0.9900
C153 H15C 0.9800
C153 H15D 0.9800
C153 H15E 0.9800
C21 C23C 1.401(11)
C21 C22 1.402(10)
C21 H21 0.9500
C22 C23 1.364(10)
C22 Cl22 1.740(10)
C23 C23A 1.406(11)
C23 H23 0.9500
C23A C23B 1.417(9)
C23A C24 1.490(10)
C24 O24 1.239(10)
C24 C25 1.450(11)
C25 C26 1.374(10)
C25 C251 1.478(10)
C26 N27 1.341(9)
C26 H26 0.9500
N27 C23B 1.403(10)
N27 C28 1.484(10)
C28 C28A 1.502(10)
C28 H28A 0.9900
C28 H28B 0.9900
C28A C29 1.400(11)
C28A C22A 1.405(9)
C29 C210 1.381(10)
C29 H29 0.9500
C210 C211 1.387(11)
C210 H210 0.9500
C211 C212 1.396(11)
C211 H211 0.9500
C212 C22A 1.387(10)
C212 H212 0.9500
C22A C213 1.521(10)
C213 C23C 1.527(9)
C213 C231 1.540(10)
C213 H223 1.0000
C23C C23B 1.438(9)
C231 C232 1.523(11)
C231 H23A 0.9900
C231 H23B 0.9900
C232 H23C 0.9800
C232 H23D 0.9800
C232 H23E 0.9800
C251 O251 1.214(11)
C251 O252 1.354(11)
O252 C252 1.455(12)
C252 C253 1.518(11)
C252 H25A 0.9900
C252 H25B 0.9900
C253 H25C 0.9800
C253 H25D 0.9800
C253 H25E 0.9800

loop_
_geom_hbond_atom_site_label_D
_geom_hbond_atom_site_label_H
_geom_hbond_atom_site_label_A
_geom_hbond_site_symmetry_A
_geom_hbond_distance_DH
_geom_hbond_distance_HA
_geom_hbond_distance_DA
_geom_hbond_angle_DHA
_geom_hbond_publ_flag
C18 H18B O151 2_676 0.99 2.54 3.483(9) 159 no
C19 H19 O151 2_676 0.95 2.54 3.396(12) 149 no
C28 H28B O251 2_676 0.99 2.10 3.13(7) 159 no
C29 H29 O251 2_676 0.95 2.75 3.38(13) 124 no

loop_
_geom_torsion_atom_site_label_1
_geom_torsion_atom_site_label_2
_geom_torsion_atom_site_label_3
_geom_torsion_atom_site_label_4
_geom_torsion
C13C C11 C12 C13 0.6(7)
C13C C11 C12 Cl12 179.3(5)
C11 C12 C13 C13A -2.5(8)
Cl12 C12 C13 C13A 178.7(6)
C12 C13 C13A C13B -0.3(9)
C12 C13 C13A C14 178.9(6)
C13 C13A C14 O14 5.3(11)
C13B C13A C14 O14 -175.6(10)
C13 C13A C14 C15 -176.8(9)
C13B C13A C14 C15 2.3(9)
O14 C14 C15 C16 169.4(12)
C13A C14 C15 C16 -8.4(13)
O14 C14 C15 C151 -7.4(16)
C13A C14 C15 C151 174.8(10)
C14 C15 C16 N17 5.4(18)
C151 C15 C16 N17 -177.5(11)
C15 C16 N17 C13B 4.8(16)
C15 C16 N17 C18 -172.5(11)
C16 N17 C18 C18A -110.9(9)
C13B N17 C18 C18A 71.9(8)
N17 C18 C18A C19 105.6(7)
N17 C18 C18A C12A -72.5(6)
C12A C18A C19 C110 0.4(10)
C18 C18A C19 C110 -177.7(7)
C18A C19 C110 C111 -3.0(11)
C19 C110 C111 C112 3.8(11)
C110 C111 C112 C12A -2.0(9)
C111 C112 C12A C18A -0.7(7)
C111 C112 C12A C113 179.4(5)
C19 C18A C12A C112 1.5(8)
C18 C18A C12A C112 179.6(5)
C19 C18A C12A C113 -178.6(5)
C18 C18A C12A C113 -0.5(8)
C112 C12A C113 C13C -126.3(4)
C18A C12A C113 C13C 53.8(6)
C112 C12A C113 C131 100.6(4)
C18A C12A C113 C131 -79.3(6)
C12 C11 C13C C13B 4.0(7)
C12 C11 C13C C113 -173.9(4)
C12A C113 C13C C11 146.8(4)
C131 C113 C13C C11 -80.1(5)
C12A C113 C13C C13B -30.8(7)
C131 C113 C13C C13B 102.3(6)
C12A C113 C131 C132 -69.4(5)
C13C C113 C131 C132 155.8(4)
C16 N17 C13B C13A -10.6(12)
C18 N17 C13B C13A 166.5(7)
C16 N17 C13B C13C 170.4(10)
C18 N17 C13B C13C -12.4(11)
C13 C13A C13B N17 -174.0(8)
C14 C13A C13B N17 6.9(10)
C13 C13A C13B C13C 5.0(10)
C14 C13A C13B C13C -174.1(7)
C11 C13C C13B N17 172.2(7)
C113 C13C C13B N17 -10.2(10)
C11 C13C C13B C13A -6.7(9)
C113 C13C C13B C13A 170.9(6)
C16 C15 C151 O151 4.8(16)
C14 C15 C151 O151 -178.3(15)
C16 C15 C151 O152 -177.8(16)
C14 C15 C151 O152 -0.9(16)
O151 C151 O152 C152 -3(2)
C15 C151 O152 C152 179.9(16)
C151 O152 C152 C153 178.5(16)
C23C C21 C22 C23 28(6)
C23C C21 C22 Cl22 -152(6)
C21 C22 C23 C23A -24(7)
Cl22 C22 C23 C23A 155(6)
C22 C23 C23A C23B 18(8)
C22 C23 C23A C24 -175(6)
C23 C23A C24 O24 14(11)
C23B C23A C24 O24 180(9)
C23 C23A C24 C25 -150(8)
C23B C23A C24 C25 16(8)
O24 C24 C25 C26 -179(12)
C23A C24 C25 C26 -17(12)
O24 C24 C25 C251 14(15)
C23A C24 C25 C251 176(9)
C251 C25 C26 N27 176(11)
C25 C26 N27 C23B 4(16)
C25 C26 N27 C28 -166(10)
C26 N27 C28 C28A -116(8)
C23B N27 C28 C28A 74(6)
N27 C28 C28A C29 90(7)
N27 C28 C28A C22A -74(4)
C22A C28A C29 C210 -14(10)
C28 C28A C29 C210 -178(7)
C28A C29 C210 C211 16(12)
C29 C210 C211 C212 -14(12)
C210 C211 C212 C22A 9(10)
C211 C212 C22A C28A -7(8)
C211 C212 C22A C213 166(5)
C29 C28A C22A C212 9(8)
C28 C28A C22A C212 174(5)
C29 C28A C22A C213 -164(5)
C28 C28A C22A C213 1(7)
C212 C22A C213 C23C -112(5)
C28A C22A C213 C23C 60(4)
C212 C22A C213 C231 27(5)
C28A C22A C213 C231 -160(4)
C22 C21 C23C C23B -23(6)
C22 C21 C23C C213 171(3)
C22A C213 C23C C21 116(4)
C231 C213 C23C C21 -22(5)
C22A C213 C23C C23B -47(6)
C231 C213 C23C C23B 175(5)
C22A C213 C231 C232 42(5)
C23C C213 C231 C232 -179(4)
C26 N27 C23B C23A -5(11)
C28 N27 C23B C23A 165(6)
C26 N27 C23B C23C 170(10)
C28 N27 C23B C23C -20(11)
C23 C23A C23B N27 160(7)
C24 C23A C23B N27 -6(10)
C23 C23A C23B C23C -15(9)
C24 C23A C23B C23C 179(7)
C21 C23C C23B N27 -157(7)
C213 C23C C23B N27 6(10)
C21 C23C C23B C23A 18(8)
C213 C23C C23B C23A -179(5)
C24 C25 C251 O251 157(14)
C26 C25 C251 O252 -177(15)
C25 C251 O252 C252 170(16)
C251 O252 C252 C253 171(16)
